data_2212068
loop_
_publ_author_name
'T. Kolev'
'M. Spiteller'
'T. van Almsick'
'H. Mayer-Figge'
'W. S. Sheldrick'

_publ_section_title
;
 Benzamidinium dihydrogenphosphate
;
_journal_coeditor_code BT2254
_journal_issue 2
_journal_name_full 'Acta Crystallographica Section E'
_journal_page_first o1016
_journal_page_last o1018
_journal_paper_doi 10.1107/S1600536807003856
_journal_volume 63
_journal_year 2007
_chemical_formula_iupac 'C7 H9 N2 +, H2 O4 P -'
_chemical_formula_moiety 'C7 H9 N2 +, H2 O4 P -'
_chemical_formula_sum 'C7 H11 N2 O4 P'
_chemical_formula_weight 218.15
_chemical_name_systematic
;
Benzamidinium dihydrogenphosphate
;
_space_group_IT_number 14
_symmetry_cell_setting monoclinic
_symmetry_space_group_name_Hall '-P 2ybc'
_symmetry_space_group_name_H-M 'P 1 21/c 1'
_atom_sites_solution_hydrogens geom
_atom_sites_solution_primary direct
_atom_sites_solution_secondary difmap
_audit_creation_method SHELXL-97
_cell_angle_alpha 90.00
_cell_angle_beta 91.28(3)
_cell_angle_gamma 90.00
_cell_formula_units_Z 4
_cell_length_a 12.259(3)
_cell_length_b 10.067(2)
_cell_length_c 8.0578(16)
_cell_measurement_reflns_used 24
_cell_measurement_temperature 294(2)
_cell_measurement_theta_max 13.8
_cell_measurement_theta_min 7.2
_cell_volume 994.2(4)
_computing_cell_refinement R3m/V
_computing_data_collection 'R3m/V (Siemens, 1989)'
_computing_data_reduction 'XDISK (Siemens, 1989)'
_computing_molecular_graphics 'SHELXTL-Plus (Sheldrick, 1995)'
_computing_publication_material SHELXL97
_computing_structure_refinement 'SHELXL97 (Sheldrick, 1997)'
_computing_structure_solution 'SHELXS97 (Sheldrick, 1997)'
_diffrn_ambient_temperature 294(2)
_diffrn_measured_fraction_theta_full 0.994
_diffrn_measured_fraction_theta_max 0.994
_diffrn_measurement_device_type 'Siemens P4 four-circle'
_diffrn_measurement_method '\f? \w?'
_diffrn_radiation_monochromator graphite
_diffrn_radiation_source 'fine-focus sealed tube'
_diffrn_radiation_type MoK\a
_diffrn_radiation_wavelength 0.71073
_diffrn_reflns_av_R_equivalents 0.0552
_diffrn_reflns_av_sigmaI/netI 0.0729
_diffrn_reflns_limit_h_max 14
_diffrn_reflns_limit_h_min -14
_diffrn_reflns_limit_k_max 0
_diffrn_reflns_limit_k_min -11
_diffrn_reflns_limit_l_max 9
_diffrn_reflns_limit_l_min 0
_diffrn_reflns_number 1875
_diffrn_reflns_theta_full 25.00
_diffrn_reflns_theta_max 25.00
_diffrn_reflns_theta_min 2.62
_diffrn_standards_decay_% 2
_diffrn_standards_interval_count 100
_diffrn_standards_number 3
_exptl_absorpt_coefficient_mu 0.268
_exptl_absorpt_correction_T_max 0.9390182
_exptl_absorpt_correction_T_min 0.8764455
_exptl_absorpt_correction_type psi-scan
_exptl_absorpt_process_details '(XPREP; Sheldrick, 1995)'
_exptl_crystal_colour colourless
_exptl_crystal_density_diffrn 1.457
_exptl_crystal_density_method 'not measured'
_exptl_crystal_description 'broken prism'
_exptl_crystal_F_000 456
_exptl_crystal_size_max 0.49
_exptl_crystal_size_mid 0.30
_exptl_crystal_size_min 0.23
_refine_diff_density_max 0.398
_refine_diff_density_min -0.383
_refine_ls_extinction_coef 0.007(2)
_refine_ls_extinction_expression Fc^*^=kFc[1+0.001xFc^2^\l^3^/sin(2\q)]^-1/4^
_refine_ls_extinction_method SHELXL97
_refine_ls_goodness_of_fit_ref 1.065
_refine_ls_hydrogen_treatment constr
_refine_ls_matrix_type full
_refine_ls_number_parameters 128
_refine_ls_number_reflns 1739
_refine_ls_number_restraints 0
_refine_ls_restrained_S_all 1.065
_refine_ls_R_factor_all 0.1173
_refine_ls_R_factor_gt 0.0673
_refine_ls_shift/su_max 0.000
_refine_ls_shift/su_mean 0.000
_refine_ls_structure_factor_coef Fsqd
_refine_ls_weighting_details 'calc w=1/[\s^2^(Fo^2^)+(0.0866P)^2^] where P=(Fo^2^+2Fc^2^)/3'
_refine_ls_weighting_scheme calc
_refine_ls_wR_factor_gt 0.1543
_refine_ls_wR_factor_ref 0.1722
_reflns_number_gt 1071
_reflns_number_total 1739
_reflns_threshold_expression I>2\s(I)
_cod_data_source_file bt2254.cif
_cod_data_source_block I
_cod_depositor_comments
;
The following automatic conversions were performed:
'_symmetry_cell_setting' value 'Monoclinic' changed to 'monoclinic'
according to '/home/saulius/struct/CIF-dictionaries/cif_core.dic'
dictionary named 'cif_core.dic' version 2.4.1 from 2010-06-29.

Automatic conversion script
Id: cif_fix_enum 1527 2010-12-29 10:47:43Z saulius 

The following automatic conversions were performed:

'_symmetry_cell_setting' value 'Monoclinic' changed to 'monoclinic'
according to /home/saulius/struct/CIF-dictionaries/cif_core.dic
dictionary named 'cif_core.dic' version 2.4.1 from 2010-06-29.

Automatic conversion script
Id: cif_fix_values 1715 2011-07-08 13:25:40Z adriana 
;
_cod_original_cell_volume 994.2(3)
_cod_original_sg_symbol_H-M 'P 21/c'
_cod_database_code 2212068
_cod_database_fobs_code 2212068

loop_
_symmetry_equiv_pos_as_xyz
'x, y, z'
'-x, y+1/2, -z+1/2'
'-x, -y, -z'
'x, -y-1/2, z-1/2'

loop_
_atom_site_type_symbol
_atom_site_label
_atom_site_fract_x
_atom_site_fract_y
_atom_site_fract_z
_atom_site_U_iso_or_equiv
_atom_site_adp_type
_atom_site_calc_flag
_atom_site_refinement_flags
_atom_site_occupancy
C C1 1.2329(4) 0.2628(4) 0.2716(6) 0.0421(12) Uani d . 1
C C11 1.3430(4) 0.2501(4) 0.2044(6) 0.0403(11) Uani d . 1
N N1 1.4081(3) 0.3547(4) 0.2014(5) 0.0496(11) Uani d . 1
H H11 1.4731 0.3472 0.1642 0.060 Uiso calc R 1
H H12 1.3856 0.4303 0.2366 0.060 Uiso calc R 1
N N2 1.3790(3) 0.1354(4) 0.1500(5) 0.0504(11) Uani d . 1
H H21 1.4441 0.1292 0.1132 0.060 Uiso calc R 1
H H22 1.3375 0.0666 0.1513 0.060 Uiso calc R 1
C C2 1.1760(5) 0.1512(5) 0.3254(7) 0.0591(15) Uani d . 1
H H2 1.2081 0.0676 0.3201 0.071 Uiso calc R 1
C C3 1.0726(5) 0.1648(7) 0.3864(8) 0.0757(19) Uani d . 1
H H3 1.0349 0.0897 0.4200 0.091 Uiso calc R 1
C C4 1.0240(5) 0.2871(7) 0.3984(8) 0.080(2) Uani d . 1
H H4 0.9549 0.2952 0.4426 0.096 Uiso calc R 1
C C5 1.0789(5) 0.3976(7) 0.3442(8) 0.0721(18) Uani d . 1
H H5 1.0461 0.4808 0.3502 0.086 Uiso calc R 1
C C6 1.1823(4) 0.3862(5) 0.2810(6) 0.0529(14) Uani d . 1
H H6 1.2184 0.4616 0.2444 0.063 Uiso calc R 1
P P1 0.67912(10) 0.19593(11) 0.03753(15) 0.0356(4) Uani d . 1
O O1 0.7181(3) 0.1181(3) -0.1080(4) 0.0425(8) Uani d . 1
O O2 0.6146(2) 0.1188(3) 0.1629(4) 0.0428(9) Uani d . 1
O O3 0.6006(3) 0.3125(3) -0.0218(4) 0.0497(9) Uani d . 1
H H3' 0.6095 0.3272 -0.1206 0.070 Uiso calc R 1
O O4 0.7804(3) 0.2625(3) 0.1218(4) 0.0523(9) Uani d . 1
H H4' 0.7623 0.2989 0.2079 0.073 Uiso calc R 1

loop_
_atom_site_aniso_label
_atom_site_aniso_U_11
_atom_site_aniso_U_22
_atom_site_aniso_U_33
_atom_site_aniso_U_12
_atom_site_aniso_U_13
_atom_site_aniso_U_23
C1 0.047(3) 0.035(3) 0.044(3) -0.004(2) 0.005(2) -0.011(2)
C11 0.044(3) 0.030(2) 0.047(3) -0.002(2) 0.003(2) -0.004(2)
N1 0.049(2) 0.026(2) 0.075(3) 0.0004(17) 0.019(2) -0.010(2)
N2 0.052(2) 0.028(2) 0.072(3) 0.0000(18) 0.016(2) -0.013(2)
C2 0.074(4) 0.041(3) 0.063(3) -0.008(3) 0.017(3) -0.006(3)
C3 0.074(4) 0.080(4) 0.075(4) -0.034(4) 0.028(3) -0.010(4)
C4 0.051(3) 0.107(6) 0.082(5) -0.009(4) 0.028(3) -0.030(4)
C5 0.053(3) 0.075(4) 0.090(5) 0.014(3) 0.014(3) -0.009(4)
C6 0.055(3) 0.040(3) 0.064(4) 0.002(2) 0.011(3) -0.010(3)
P1 0.0453(7) 0.0215(6) 0.0404(7) 0.0004(5) 0.0117(5) 0.0001(5)
O1 0.062(2) 0.0234(15) 0.0423(19) 0.0028(14) 0.0140(15) -0.0046(14)
O2 0.0549(19) 0.0257(16) 0.048(2) -0.0047(14) 0.0152(15) 0.0013(14)
O3 0.067(2) 0.0358(18) 0.047(2) 0.0190(16) 0.0173(16) 0.0110(16)
O4 0.051(2) 0.057(2) 0.050(2) -0.0085(17) 0.0148(16) -0.0111(18)

loop_
_atom_type_symbol
_atom_type_description
_atom_type_scat_dispersion_real
_atom_type_scat_dispersion_imag
_atom_type_scat_source
C C 0.0033 0.0016 'International Tables Vol C Tables 4.2.6.8 and 6.1.1.4'
H H 0.0000 0.0000 'International Tables Vol C Tables 4.2.6.8 and 6.1.1.4'
N N 0.0061 0.0033 'International Tables Vol C Tables 4.2.6.8 and 6.1.1.4'
O O 0.0106 0.0060 'International Tables Vol C Tables 4.2.6.8 and 6.1.1.4'
P P 0.1023 0.0942 'International Tables Vol C Tables 4.2.6.8 and 6.1.1.4'

loop_
_geom_angle_atom_site_label_1
_geom_angle_atom_site_label_2
_geom_angle_atom_site_label_3
_geom_angle
C6 C1 C2 118.4(5)
C6 C1 C11 120.7(4)
C2 C1 C11 120.9(4)
N2 C11 N1 119.1(4)
N2 C11 C1 121.1(4)
N1 C11 C1 119.8(4)
C11 N1 H11 120.0
C11 N1 H12 120.0
H11 N1 H12 120.0
C11 N2 H21 120.0
C11 N2 H22 120.0
H21 N2 H22 120.0
C3 C2 C1 120.1(5)
C3 C2 H2 120.0
C1 C2 H2 120.0
C4 C3 C2 121.3(6)
C4 C3 H3 119.4
C2 C3 H3 119.4
C3 C4 C5 119.1(5)
C3 C4 H4 120.4
C5 C4 H4 120.4
C4 C5 C6 120.6(6)
C4 C5 H5 119.7
C6 C5 H5 119.7
C5 C6 C1 120.6(5)
C5 C6 H6 119.7
C1 C6 H6 119.7
O1 P1 O2 115.82(17)
O1 P1 O4 107.58(18)
O2 P1 O4 110.78(19)
O1 P1 O3 110.69(18)
O2 P1 O3 104.97(18)
O4 P1 O3 106.7(2)
P1 O3 H3' 109.5
P1 O4 H4' 109.5

loop_
_geom_bond_atom_site_label_1
_geom_bond_atom_site_label_2
_geom_bond_distance
C1 C6 1.391(6)
C1 C2 1.396(7)
C1 C11 1.472(7)
C11 N2 1.315(5)
C11 N1 1.322(5)
N1 H11 0.8600
N1 H12 0.8600
N2 H21 0.8600
N2 H22 0.8600
C2 C3 1.377(8)
C2 H2 0.9300
C3 C4 1.371(9)
C3 H3 0.9300
C4 C5 1.377(8)
C4 H4 0.9300
C5 C6 1.381(7)
C5 H5 0.9300
C6 H6 0.9300
P1 O1 1.498(3)
P1 O2 1.512(3)
P1 O4 1.554(3)
P1 O3 1.585(3)
O3 H3' 0.8200
O4 H4' 0.8200

loop_
_geom_hbond_atom_site_label_D
_geom_hbond_atom_site_label_H
_geom_hbond_atom_site_label_A
_geom_hbond_site_symmetry_A
_geom_hbond_distance_DH
_geom_hbond_distance_HA
_geom_hbond_distance_DA
_geom_hbond_angle_DHA
_geom_hbond_publ_flag
N1 H12 O2 2_755 0.86 2.06 2.891(5) 161.2 y
N1 H11 O3 1_655 0.86 2.22 3.028(5) 157.1 y
N2 H22 O1 3_755 0.86 2.01 2.833(5) 160.4 y
N2 H21 O2 1_655 0.86 2.12 2.892(5) 148.9 y
O3 H3' O2 4_565 0.82 1.83 2.643(4) 171.1 y
O4 H4' O1 4_566 0.82 1.80 2.616(4) 177.6 y

loop_
_cod_related_entry_id
_cod_related_entry_database
_cod_related_entry_code
1 ChemSpider 30655148
